data_4000750
loop_
_publ_author_name
'Wang, Xi'
'Li, Jiyang'
'Han, Yide'
'Li, Yi'
'Yu, Jihong'
'Xu, Ruren'

_publ_section_title
;
 Na8CeSi6O18and Its Ti-Doped Analogue Na8Ce0.73Ti0.27Si6O18with
 Interesting Photovoltaic Properties
;
_journal_issue 11
_journal_name_full 'Chemistry of Materials'
_journal_page_first 2842
_journal_paper_doi 10.1021/cm200104t
_journal_volume 23
_journal_year 2011
_chemical_formula_sum 'Ce0.08 Na0.67 O1.5 Si0.5'
_chemical_formula_weight 65.05
_chemical_name_systematic
; 
 ? 
;
_space_group_IT_number 166
_symmetry_cell_setting trigonal
_symmetry_space_group_name_Hall '-R 3 2"'
_symmetry_space_group_name_H-M 'R -3 m :H'
_atom_sites_solution_hydrogens none
_atom_sites_solution_primary direct
_atom_sites_solution_secondary difmap
_audit_creation_method SHELXL-97
_cell_angle_alpha 90.00
_cell_angle_beta 90.00
_cell_angle_gamma 120.00
_cell_formula_units_Z 36
_cell_length_a 10.442(3)
_cell_length_b 10.442(3)
_cell_length_c 13.216(8)
_cell_measurement_reflns_used 2748
_cell_measurement_temperature 296(2)
_cell_volume 1248.0(9)
_computing_cell_refinement 'Bruker SMART Apex II'
_computing_data_collection 'Bruker SMART Apex II'
_computing_data_reduction 'Bruker SAINT'
_computing_molecular_graphics SHELXP-97
_computing_publication_material SHELXTL
_computing_structure_refinement 'SHELXL-97 (Sheldrick, 1997)'
_computing_structure_solution 'SHELXS-97 (Sheldrick, 1990)'
_diffrn_ambient_temperature 296(2)
_diffrn_detector_area_resol_mean 5.00cm
_diffrn_measured_fraction_theta_full 0.992
_diffrn_measured_fraction_theta_max 0.992
_diffrn_measurement_device_type 'CCD area detector'
_diffrn_measurement_method 'phi and omega scans'
_diffrn_radiation_monochromator graphite
_diffrn_radiation_source 'fine-focus sealed tube'
_diffrn_radiation_type MoK\a
_diffrn_radiation_wavelength 0.71073
_diffrn_reflns_av_R_equivalents 0.0760
_diffrn_reflns_av_sigmaI/netI 0.0423
_diffrn_reflns_limit_h_max 11
_diffrn_reflns_limit_h_min -13
_diffrn_reflns_limit_k_max 13
_diffrn_reflns_limit_k_min -11
_diffrn_reflns_limit_l_max 17
_diffrn_reflns_limit_l_min -14
_diffrn_reflns_number 2748
_diffrn_reflns_theta_full 28.13
_diffrn_reflns_theta_max 28.13
_diffrn_reflns_theta_min 2.73
_diffrn_standards_decay_% none
_diffrn_standards_interval_count none
_diffrn_standards_interval_time none
_diffrn_standards_number none
_exptl_absorpt_coefficient_mu 3.479
_exptl_absorpt_correction_T_max 0.9028
_exptl_absorpt_correction_T_min 0.8734
_exptl_absorpt_correction_type empirical
_exptl_absorpt_process_details sadabs
_exptl_crystal_colour gray
_exptl_crystal_density_diffrn 3.116
_exptl_crystal_density_meas ?
_exptl_crystal_density_method 'not measured'
_exptl_crystal_description cubic
_exptl_crystal_F_000 1122
_exptl_crystal_size_max 0.04
_exptl_crystal_size_mid 0.03
_exptl_crystal_size_min 0.03
_refine_diff_density_max 4.816
_refine_diff_density_min -2.751
_refine_diff_density_rms 0.424
_refine_ls_extinction_method none
_refine_ls_goodness_of_fit_ref 1.247
_refine_ls_hydrogen_treatment none
_refine_ls_matrix_type full
_refine_ls_number_parameters 37
_refine_ls_number_reflns 392
_refine_ls_number_restraints 0
_refine_ls_restrained_S_all 1.247
_refine_ls_R_factor_all 0.0919
_refine_ls_R_factor_gt 0.0895
_refine_ls_shift/su_max 0.000
_refine_ls_shift/su_mean 0.000
_refine_ls_structure_factor_coef Fsqd
_refine_ls_weighting_details 'calc w=1/[\s^2^(Fo^2^)+(0.0173P)^2^+302.7449P] where P=(Fo^2^+2Fc^2^)/3'
_refine_ls_weighting_scheme calc
_refine_ls_wR_factor_gt 0.2186
_refine_ls_wR_factor_ref 0.2203
_reflns_number_gt 376
_reflns_number_total 392
_reflns_threshold_expression >2sigma(I)
_cod_data_source_file cm200104t_si_002.cif
_cod_data_source_block c
_cod_depositor_comments
;
The following automatic conversions were performed:

'_symmetry_cell_setting' value 'Trigonal' changed to 'trigonal'
according to /home/saulius/struct/CIF-dictionaries/cif_core.dic
dictionary named 'cif_core.dic' version 2.4.1 from 2010-06-29.

Automatic conversion script
Id: cif_fix_values 1715 2011-07-08 13:25:40Z adriana 

The following automatic conversions were performed:

'_exptl_crystal_density_meas' value 'not measured' was changed to '?'
- the value is perceived as not measured.

Automatic conversion script
Id: cif_fix_values 3008 2015-01-20 13:52:24Z robertas 
;
_cod_original_sg_symbol_H-M R-3m
_cod_original_formula_sum 'Ce0.08 Na0.67 O1.50 Si0.50'
_cod_database_code 4000750

loop_
_symmetry_equiv_pos_as_xyz
'x, y, z'
'-y, x-y, z'
'-x+y, -x, z'
'y, x, -z'
'-x, -x+y, -z'
'x-y, -y, -z'
'x+2/3, y+1/3, z+1/3'
'-y+2/3, x-y+1/3, z+1/3'
'-x+y+2/3, -x+1/3, z+1/3'
'y+2/3, x+1/3, -z+1/3'
'-x+2/3, -x+y+1/3, -z+1/3'
'x-y+2/3, -y+1/3, -z+1/3'
'x+1/3, y+2/3, z+2/3'
'-y+1/3, x-y+2/3, z+2/3'
'-x+y+1/3, -x+2/3, z+2/3'
'y+1/3, x+2/3, -z+2/3'
'-x+1/3, -x+y+2/3, -z+2/3'
'x-y+1/3, -y+2/3, -z+2/3'
'-x, -y, -z'
'y, -x+y, -z'
'x-y, x, -z'
'-y, -x, z'
'x, x-y, z'
'-x+y, y, z'
'-x+2/3, -y+1/3, -z+1/3'
'y+2/3, -x+y+1/3, -z+1/3'
'x-y+2/3, x+1/3, -z+1/3'
'-y+2/3, -x+1/3, z+1/3'
'x+2/3, x-y+1/3, z+1/3'
'-x+y+2/3, y+1/3, z+1/3'
'-x+1/3, -y+2/3, -z+2/3'
'y+1/3, -x+y+2/3, -z+2/3'
'x-y+1/3, x+2/3, -z+2/3'
'-y+1/3, -x+2/3, z+2/3'
'x+1/3, x-y+2/3, z+2/3'
'-x+y+1/3, y+2/3, z+2/3'

loop_
_atom_site_label
_atom_site_type_symbol
_atom_site_fract_x
_atom_site_fract_y
_atom_site_fract_z
_atom_site_U_iso_or_equiv
_atom_site_adp_type
_atom_site_occupancy
_atom_site_symmetry_multiplicity
_atom_site_calc_flag
_atom_site_refinement_flags
Ce1 Ce 0.3333 0.6667 0.1667 0.0114(7) Uani 1 12 d S
Si1 Si 0.1489(3) 0.2978(6) 0.0692(4) 0.0176(12) Uani 1 2 d S
O1 O 0.2383(10) 0.4765(19) 0.0581(13) 0.041(4) Uani 1 2 d S
O2 O 0.1098(11) 0.220(2) 0.1753(12) 0.053(5) Uani 1 2 d S
O3 O 0.2502(19) 0.2502(19) 0.0000 0.062(6) Uani 1 2 d S
Na1 Na 0.5000 0.5000 0.0000 0.027(3) Uani 1 4 d S
Na2 Na 0.3333 0.1667 0.1667 0.027(3) Uani 1 4 d S
Na3 Na 0.0000 0.0000 0.2367(12) 0.022(3) Uani 1 6 d S

loop_
_atom_site_aniso_label
_atom_site_aniso_U_11
_atom_site_aniso_U_22
_atom_site_aniso_U_33
_atom_site_aniso_U_23
_atom_site_aniso_U_13
_atom_site_aniso_U_12
Ce1 0.0126(8) 0.0126(8) 0.0091(11) 0.000 0.000 0.0063(4)
Si1 0.0159(18) 0.012(2) 0.024(3) 0.0027(18) 0.0014(9) 0.0059(11)
O1 0.045(8) 0.031(9) 0.042(9) -0.007(8) -0.004(4) 0.015(4)
O2 0.078(11) 0.048(12) 0.022(7) -0.005(8) -0.003(4) 0.024(6)
O3 0.043(7) 0.043(7) 0.079(14) -0.019(6) 0.019(6) 0.004(9)
Na1 0.028(4) 0.028(4) 0.028(6) 0.000(3) 0.000(3) 0.015(5)
Na2 0.033(7) 0.030(4) 0.021(5) -0.007(2) -0.014(5) 0.016(3)
Na3 0.014(4) 0.014(4) 0.038(8) 0.000 0.000 0.0072(19)

loop_
_atom_type_symbol
_atom_type_description
_atom_type_scat_dispersion_real
_atom_type_scat_dispersion_imag
_atom_type_scat_source
Ce Ce -0.2486 2.6331 'International Tables Vol C Tables 4.2.6.8 and 6.1.1.4'
Na Na 0.0362 0.0249 'International Tables Vol C Tables 4.2.6.8 and 6.1.1.4'
O O 0.0106 0.0060 'International Tables Vol C Tables 4.2.6.8 and 6.1.1.4'
Si Si 0.0817 0.0704 'International Tables Vol C Tables 4.2.6.8 and 6.1.1.4'

loop_
_geom_angle_atom_site_label_1
_geom_angle_atom_site_label_2
_geom_angle_atom_site_label_3
_geom_angle
_geom_angle_site_symmetry_1
_geom_angle_site_symmetry_3
O1 Ce1 O1 179.999(1) 27 3_565
O1 Ce1 O1 96.7(7) 27 .
O1 Ce1 O1 83.3(7) 3_565 .
O1 Ce1 O1 96.7(7) 27 2_665
O1 Ce1 O1 83.3(7) 3_565 2_665
O1 Ce1 O1 83.3(7) . 2_665
O1 Ce1 O1 83.3(7) 27 25_565
O1 Ce1 O1 96.7(7) 3_565 25_565
O1 Ce1 O1 179.998(1) . 25_565
O1 Ce1 O1 96.7(7) 2_665 25_565
O1 Ce1 O1 83.3(7) 27 26_455
O1 Ce1 O1 96.7(7) 3_565 26_455
O1 Ce1 O1 96.7(7) . 26_455
O1 Ce1 O1 179.999(2) 2_665 26_455
O1 Ce1 O1 83.3(7) 25_565 26_455
O2 Si1 O1 122.0(10) . .
O2 Si1 O3 112.2(5) . .
O1 Si1 O3 102.1(8) . .
O2 Si1 O3 112.2(5) . 21
O1 Si1 O3 102.1(7) . 21
O3 Si1 O3 104.5(9) . 21
Si1 O1 Ce1 134.9(10) . .

loop_
_geom_bond_atom_site_label_1
_geom_bond_atom_site_label_2
_geom_bond_distance
_geom_bond_site_symmetry_2
Ce1 O1 2.239(17) 27
Ce1 O1 2.239(17) 3_565
Ce1 O1 2.239(17) .
Ce1 O1 2.240(17) 2_665
Ce1 O1 2.240(17) 25_565
Ce1 O1 2.240(17) 26_455
Si1 O2 1.569(18) .
Si1 O1 1.623(18) .
Si1 O3 1.652(5) .
Si1 O3 1.652(5) 21
O3 Si1 1.652(5) 20
